data_2239818
loop_
_publ_author_name
'Harrison, William T. A.'

_publ_section_title
;
 Crystal structure of tetraguanidinium [hexahydrogen
 hexaarsenato(V)tetravanadate(V)] tetrahydrate
;
_journal_issue 9
_journal_name_full 'Acta Crystallographica Section E'
_journal_page_first m305
_journal_page_last m306
_journal_paper_doi 10.1107/S1600536814011349
_journal_volume 70
_journal_year 2014
_chemical_formula_iupac '(C H6 N3)4 [H6 V4 As6 O30], 4H2 O'
_chemical_formula_moiety '4(C H6 N3 +), H6 As6 O30 V4 4-, 4(H2 O)'
_chemical_formula_sum 'C4 H34 As6 N12 O34 V4'
_chemical_formula_weight 1447.71
_chemical_name_systematic
;
Tetraguanidinium [hexahydrogen hexaarsenato(V)tetravanadate(V)] tetrahydrate
;
_space_group_IT_number 2
_symmetry_cell_setting triclinic
_symmetry_space_group_name_Hall '-P 1'
_symmetry_space_group_name_H-M 'P -1'
_atom_sites_solution_hydrogens mixed
_atom_sites_solution_primary direct
_atom_sites_solution_secondary difmap
_audit_creation_method SHELXL-97
_cell_angle_alpha 114.8920(10)
_cell_angle_beta 94.6960(10)
_cell_angle_gamma 111.7510(10)
_cell_formula_units_Z 1
_cell_length_a 10.0403(5)
_cell_length_b 11.0199(6)
_cell_length_c 11.9806(6)
_cell_measurement_reflns_used 3266
_cell_measurement_temperature 293(2)
_cell_measurement_theta_max 27.46
_cell_measurement_theta_min 2.28
_cell_volume 1071.39(10)
_computing_cell_refinement 'SAINT (Bruker, 1999)'
_computing_data_collection 'SMART (Bruker, 1999)'
_computing_data_reduction 'SAINT (Bruker, 1999)'
_computing_molecular_graphics 'ORTEP-3 for Windows (Farrugia, 2012) and ATOMS (Dowty, 1999)'
_computing_publication_material 'SHELXL97 (Sheldrick, 2008)'
_computing_structure_refinement 'SHELXL97 (Sheldrick, 2008)'
_computing_structure_solution 'SHELXS97 (Sheldrick, 2008)'
_diffrn_ambient_temperature 293(2)
_diffrn_measured_fraction_theta_full 0.991
_diffrn_measured_fraction_theta_max 0.991
_diffrn_measurement_device_type 'Bruker SMART CCD'
_diffrn_measurement_method \w
_diffrn_radiation_monochromator graphite
_diffrn_radiation_source 'fine-focus sealed tube'
_diffrn_radiation_type MoK\a
_diffrn_radiation_wavelength 0.70173
_diffrn_reflns_av_R_equivalents 0.0347
_diffrn_reflns_av_sigmaI/netI 0.0628
_diffrn_reflns_limit_h_max 13
_diffrn_reflns_limit_h_min -13
_diffrn_reflns_limit_k_max 12
_diffrn_reflns_limit_k_min -14
_diffrn_reflns_limit_l_max 15
_diffrn_reflns_limit_l_min -11
_diffrn_reflns_number 8711
_diffrn_reflns_theta_full 27.16
_diffrn_reflns_theta_max 27.16
_diffrn_reflns_theta_min 1.93
_diffrn_standards_decay_% 0
_exptl_absorpt_coefficient_mu 5.556
_exptl_absorpt_correction_T_max 0.4029
_exptl_absorpt_correction_T_min 0.2865
_exptl_absorpt_correction_type multi-scan
_exptl_absorpt_process_details '(SADABS; Bruker, 1999)'
_exptl_crystal_colour orange
_exptl_crystal_density_diffrn 2.244
_exptl_crystal_density_method 'not measured'
_exptl_crystal_description block
_exptl_crystal_F_000 704
_exptl_crystal_size_max 0.30
_exptl_crystal_size_mid 0.20
_exptl_crystal_size_min 0.20
_refine_diff_density_max 1.785
_refine_diff_density_min -1.246
_refine_ls_extinction_method none
_refine_ls_goodness_of_fit_ref 0.987
_refine_ls_hydrogen_treatment constr
_refine_ls_matrix_type full
_refine_ls_number_parameters 271
_refine_ls_number_reflns 4909
_refine_ls_number_restraints 0
_refine_ls_restrained_S_all 0.987
_refine_ls_R_factor_all 0.0666
_refine_ls_R_factor_gt 0.0473
_refine_ls_shift/su_max 0.000
_refine_ls_shift/su_mean 0.000
_refine_ls_structure_factor_coef Fsqd
_refine_ls_weighting_details 'calc w=1/[\s^2^(Fo^2^)+(0.0766P)^2^] where P=(Fo^2^+2Fc^2^)/3'
_refine_ls_weighting_scheme calc
_refine_ls_wR_factor_gt 0.1217
_refine_ls_wR_factor_ref 0.1287
_reflns_number_gt 3655
_reflns_number_total 4909
_reflns_threshold_expression I>2\s(I)
_cod_data_source_file wm0004sup1.cf
_cod_data_source_block I
_cod_database_code 2239818
_cod_database_fobs_code 2239818

loop_
_symmetry_equiv_pos_as_xyz
'x, y, z'
'-x, -y, -z'

loop_
_atom_site_type_symbol
_atom_site_label
_atom_site_fract_x
_atom_site_fract_y
_atom_site_fract_z
_atom_site_U_iso_or_equiv
_atom_site_adp_type
_atom_site_calc_flag
_atom_site_refinement_flags
_atom_site_occupancy
_atom_site_symmetry_multiplicity
V V1 0.26837(10) 0.46285(10) 0.57607(9) 0.0176(2) Uani d . 1 1
V V2 0.05032(10) 0.50770(11) 0.74922(9) 0.0193(2) Uani d . 1 1
As As1 0.26156(6) 0.46227(6) 0.30244(6) 0.02044(15) Uani d . 1 1
As As2 -0.08161(6) 0.30204(6) 0.44111(5) 0.01626(14) Uani d . 1 1
As As3 0.39072(6) 0.77706(6) 0.84192(5) 0.01955(15) Uani d . 1 1
O O1 0.3661(5) 0.3738(5) 0.5506(4) 0.0282(10) Uani d . 1 1
O O2 0.1882(4) 0.4284(4) 0.6880(4) 0.0192(8) Uani d . 1 1
O O3 0.1265(4) 0.6002(4) 0.6171(4) 0.0194(8) Uani d . 1 1
O O4 0.4243(4) 0.6617(4) 0.7138(4) 0.0202(8) Uani d . 1 1
O O5 0.0880(4) 0.3108(4) 0.4329(4) 0.0198(8) Uani d . 1 1
O O6 0.3215(4) 0.5543(4) 0.4605(4) 0.0211(8) Uani d . 1 1
O O7 -0.0827(4) 0.6107(5) 0.7760(4) 0.0254(9) Uani d . 1 1
O O8 0.0098(5) 0.4435(5) 0.8461(4) 0.0328(10) Uani d . 1 1
O O9 -0.1059(4) 0.3374(4) 0.5863(4) 0.0216(8) Uani d . 1 1
O O10 0.2301(4) 0.7032(4) 0.8748(4) 0.0253(9) Uani d . 1 1
O O11 0.3741(5) 0.5860(6) 0.2582(5) 0.0389(12) Uani d . 1 1
O O12 0.2976(5) 0.3108(5) 0.2403(4) 0.0299(10) Uani d . 1 1
H H12 0.4043 0.3389 0.2643 0.036 Uiso d R 1 1
O O13 0.4138(4) 0.9295(4) 0.8315(4) 0.0260(9) Uani d . 1 1
O O14 0.5335(5) 0.8266(5) 0.9655(4) 0.0319(10) Uani d . 1 1
H H14 0.5560 0.9049 1.0518 0.038 Uiso d R 1 1
O O15 -0.2016(5) 0.1152(4) 0.3450(4) 0.0290(10) Uani d . 1 1
H H15 -0.2710 0.1031 0.2766 0.035 Uiso d R 1 1
C C1 0.6359(8) -0.0343(7) 0.5654(7) 0.0336(15) Uani d . 1 1
N N1 0.5480(7) -0.1219(6) 0.6055(6) 0.0441(16) Uani d . 1 1
H H1A 0.5002 -0.2169 0.5551 0.053 Uiso calc R 1 1
H H1B 0.5389 -0.0834 0.6818 0.053 Uiso calc R 1 1
N N2 0.6494(8) -0.0929(7) 0.4497(7) 0.0530(19) Uani d . 1 1
H H2A 0.7044 -0.0363 0.4229 0.064 Uiso calc R 1 1
H H2B 0.6033 -0.1882 0.4001 0.064 Uiso calc R 1 1
N N3 0.7054(8) 0.1105(7) 0.6418(7) 0.0510(18) Uani d . 1 1
H H3A 0.7607 0.1680 0.6159 0.061 Uiso calc R 1 1
H H3B 0.6959 0.1482 0.7180 0.061 Uiso calc R 1 1
C C2 0.9422(9) 0.0768(8) 0.8896(7) 0.0406(17) Uani d . 1 1
N N4 0.8450(8) 0.0292(9) 0.9471(8) 0.069(2) Uani d . 1 1
H H4A 0.7854 -0.0646 0.9131 0.082 Uiso calc R 1 1
H H4B 0.8411 0.0919 1.0186 0.082 Uiso calc R 1 1
N N5 1.0309(9) 0.2208(7) 0.9432(7) 0.061(2) Uani d . 1 1
H H5A 1.0945 0.2540 0.9067 0.073 Uiso calc R 1 1
H H5B 1.0254 0.2818 1.0147 0.073 Uiso calc R 1 1
N N6 0.9483(9) -0.0180(8) 0.7813(7) 0.064(2) Uani d . 1 1
H H6A 1.0112 0.0134 0.7435 0.076 Uiso calc R 1 1
H H6B 0.8894 -0.1120 0.7475 0.076 Uiso calc R 1 1
O O1W 0.7341(7) 0.3408(9) 0.9023(6) 0.074(2) Uani d . 1 1
O O2WA 0.2417(12) 0.2587(12) 0.7880(10) 0.082(4) Uiso d P 0.703(17) 1
O O2WB 0.063(5) 0.108(5) 0.631(5) 0.18(2) Uiso d P 0.297(17) 1

loop_
_atom_site_aniso_label
_atom_site_aniso_U_11
_atom_site_aniso_U_22
_atom_site_aniso_U_33
_atom_site_aniso_U_12
_atom_site_aniso_U_13
_atom_site_aniso_U_23
V1 0.0164(4) 0.0168(5) 0.0200(5) 0.0099(3) 0.0038(4) 0.0073(4)
V2 0.0180(4) 0.0218(5) 0.0200(5) 0.0095(4) 0.0055(4) 0.0113(4)
As1 0.0179(3) 0.0225(3) 0.0212(3) 0.0109(2) 0.0055(2) 0.0093(2)
As2 0.0159(3) 0.0134(3) 0.0203(3) 0.0069(2) 0.0036(2) 0.0089(2)
As3 0.0180(3) 0.0178(3) 0.0190(3) 0.0090(2) 0.0025(2) 0.0055(2)
O1 0.026(2) 0.029(2) 0.034(2) 0.0197(18) 0.0072(18) 0.0131(19)
O2 0.0200(18) 0.0169(19) 0.022(2) 0.0090(15) 0.0038(15) 0.0109(16)
O3 0.0208(18) 0.0184(19) 0.025(2) 0.0113(15) 0.0075(16) 0.0136(17)
O4 0.0168(18) 0.0189(19) 0.0205(19) 0.0072(15) 0.0075(15) 0.0062(16)
O5 0.0183(18) 0.0166(19) 0.022(2) 0.0088(15) 0.0058(15) 0.0067(16)
O6 0.0197(18) 0.0189(19) 0.020(2) 0.0072(15) 0.0042(15) 0.0069(16)
O7 0.0196(19) 0.027(2) 0.027(2) 0.0131(16) 0.0031(17) 0.0086(18)
O8 0.032(2) 0.044(3) 0.033(2) 0.018(2) 0.013(2) 0.027(2)
O9 0.0207(19) 0.023(2) 0.022(2) 0.0098(16) 0.0057(16) 0.0120(17)
O10 0.022(2) 0.025(2) 0.024(2) 0.0098(16) 0.0073(17) 0.0076(18)
O11 0.027(2) 0.046(3) 0.052(3) 0.010(2) 0.014(2) 0.035(3)
O12 0.022(2) 0.026(2) 0.037(2) 0.0171(17) 0.0060(18) 0.0053(19)
O13 0.027(2) 0.019(2) 0.027(2) 0.0086(16) 0.0018(17) 0.0084(17)
O14 0.030(2) 0.031(2) 0.023(2) 0.0181(19) -0.0040(18) 0.0021(19)
O15 0.029(2) 0.0147(19) 0.034(2) 0.0065(16) -0.0027(18) 0.0091(18)
C1 0.039(4) 0.026(3) 0.049(4) 0.018(3) 0.018(3) 0.026(3)
N1 0.059(4) 0.024(3) 0.050(4) 0.012(3) 0.024(3) 0.024(3)
N2 0.082(5) 0.036(4) 0.052(4) 0.026(3) 0.042(4) 0.028(3)
N3 0.066(4) 0.032(3) 0.049(4) 0.011(3) 0.027(3) 0.023(3)
C2 0.048(4) 0.030(4) 0.037(4) 0.019(3) 0.007(3) 0.011(3)
N4 0.057(5) 0.051(5) 0.078(6) 0.017(4) 0.028(4) 0.018(4)
N5 0.090(6) 0.031(4) 0.045(4) 0.016(4) 0.032(4) 0.012(3)
N6 0.096(6) 0.036(4) 0.050(4) 0.030(4) 0.031(4) 0.012(3)
O1W 0.062(4) 0.101(5) 0.049(4) 0.019(4) 0.003(3) 0.047(4)

loop_
_atom_type_symbol
_atom_type_description
_atom_type_scat_dispersion_real
_atom_type_scat_dispersion_imag
_atom_type_scat_source
V V 0.3005 0.5294 'International Tables Vol C Tables 4.2.6.8 and 6.1.1.4'
As As 0.0499 2.0058 'International Tables Vol C Tables 4.2.6.8 and 6.1.1.4'
O O 0.0106 0.0060 'International Tables Vol C Tables 4.2.6.8 and 6.1.1.4'
N N 0.0061 0.0033 'International Tables Vol C Tables 4.2.6.8 and 6.1.1.4'
C C 0.0033 0.0016 'International Tables Vol C Tables 4.2.6.8 and 6.1.1.4'
H H 0.0000 0.0000 'International Tables Vol C Tables 4.2.6.8 and 6.1.1.4'

loop_
_geom_angle_atom_site_label_1
_geom_angle_atom_site_label_2
_geom_angle_atom_site_label_3
_geom_angle_site_symmetry_1
_geom_angle_site_symmetry_3
_geom_angle
O1 V1 O2 . . 102.7(2)
O1 V1 O5 . . 99.0(2)
O2 V1 O5 . . 93.43(17)
O1 V1 O4 . . 98.6(2)
O2 V1 O4 . . 90.70(17)
O5 V1 O4 . . 160.49(18)
O1 V1 O6 . . 99.5(2)
O2 V1 O6 . . 157.65(18)
O5 V1 O6 . . 84.99(16)
O4 V1 O6 . . 83.98(16)
O1 V1 O3 . . 178.9(2)
O2 V1 O3 . . 77.34(16)
O5 V1 O3 . . 82.06(15)
O4 V1 O3 . . 80.26(15)
O6 V1 O3 . . 80.37(15)
O8 V2 O2 . . 99.5(2)
O8 V2 O9 . . 100.3(2)
O2 V2 O9 . . 87.28(16)
O8 V2 O7 . . 96.9(2)
O2 V2 O7 . . 163.55(18)
O9 V2 O7 . . 88.82(16)
O8 V2 O10 . . 97.8(2)
O2 V2 O10 . . 87.81(16)
O9 V2 O10 . . 161.83(17)
O7 V2 O10 . . 90.97(17)
O8 V2 O3 . . 175.3(2)
O2 V2 O3 . . 76.60(15)
O9 V2 O3 . . 82.29(15)
O7 V2 O3 . . 87.04(16)
O10 V2 O3 . . 79.55(16)
O6 As1 O7 . 2_566 122.0(2)
O6 As1 O12 . . 111.2(2)
O7 As1 O12 2_566 . 102.3(2)
O6 As1 O11 . . 103.8(2)
O7 As1 O11 2_566 . 110.7(2)
O12 As1 O11 . . 106.1(2)
O3 As2 O9 2_566 . 114.15(19)
O3 As2 O5 2_566 . 112.86(19)
O9 As2 O5 . . 112.62(19)
O3 As2 O15 2_566 . 108.9(2)
O9 As2 O15 . . 103.6(2)
O5 As2 O15 . . 103.63(19)
O13 As3 O10 . . 112.3(2)
O13 As3 O4 . . 109.0(2)
O10 As3 O4 . . 117.33(19)
O13 As3 O14 . . 108.5(2)
O10 As3 O14 . . 107.1(2)
O4 As3 O14 . . 101.8(2)
V1 O2 V2 . . 119.8(2)
As2 O3 V2 2_566 . 136.2(2)
As2 O3 V1 2_566 . 137.1(2)
V2 O3 V1 . . 86.10(14)
As3 O4 V1 . . 124.0(2)
As2 O5 V1 . . 121.6(2)
As1 O6 V1 . . 125.2(2)
As1 O7 V2 2_566 . 127.5(2)
As2 O9 V2 . . 122.6(2)
As3 O10 V2 . . 124.8(2)
As1 O12 H12 . . 112.3
As3 O14 H14 . . 122.9
As2 O15 H15 . . 109.3
N2 C1 N3 . . 120.6(6)
N2 C1 N1 . . 119.8(6)
N3 C1 N1 . . 119.5(7)
C1 N1 H1A . . 120.0
C1 N1 H1B . . 120.0
H1A N1 H1B . . 120.0
C1 N2 H2A . . 120.0
C1 N2 H2B . . 120.0
H2A N2 H2B . . 120.0
C1 N3 H3A . . 120.0
C1 N3 H3B . . 120.0
H3A N3 H3B . . 120.0
N6 C2 N5 . . 121.2(8)
N6 C2 N4 . . 120.1(7)
N5 C2 N4 . . 118.7(7)
C2 N4 H4A . . 120.0
C2 N4 H4B . . 120.0
H4A N4 H4B . . 120.0
C2 N5 H5A . . 120.0
C2 N5 H5B . . 120.0
H5A N5 H5B . . 120.0
C2 N6 H6A . . 120.0
C2 N6 H6B . . 120.0
H6A N6 H6B . . 120.0

loop_
_geom_bond_atom_site_label_1
_geom_bond_atom_site_label_2
_geom_bond_site_symmetry_2
_geom_bond_distance
_geom_bond_publ_flag
V1 O1 . 1.591(4) y
V1 O2 . 1.723(4) y
V1 O5 . 1.963(4) y
V1 O4 . 1.992(4) y
V1 O6 . 2.029(4) y
V1 O3 . 2.376(4) y
V2 O8 . 1.603(5) y
V2 O2 . 1.934(4) y
V2 O9 . 2.006(4) y
V2 O7 . 2.015(4) y
V2 O10 . 2.027(4) y
V2 O3 . 2.260(4) y
As1 O6 . 1.649(4) ?
As1 O7 2_566 1.665(4) ?
As1 O12 . 1.708(4) ?
As1 O11 . 1.726(5) ?
As2 O3 2_566 1.671(4) ?
As2 O9 . 1.675(4) ?
As2 O5 . 1.683(4) ?
As2 O15 . 1.719(4) ?
As3 O13 . 1.669(4) ?
As3 O10 . 1.679(4) ?
As3 O4 . 1.687(4) ?
As3 O14 . 1.714(4) ?
O3 As2 2_566 1.671(4) ?
O7 As1 2_566 1.665(4) ?
O12 H12 . 0.9769 ?
O14 H14 . 0.9637 ?
O15 H15 . 0.9600 ?
C1 N2 . 1.304(9) ?
C1 N3 . 1.309(9) ?
C1 N1 . 1.330(8) ?
N1 H1A . 0.8600 ?
N1 H1B . 0.8600 ?
N2 H2A . 0.8600 ?
N2 H2B . 0.8600 ?
N3 H3A . 0.8600 ?
N3 H3B . 0.8600 ?
C2 N6 . 1.304(9) ?
C2 N5 . 1.313(9) ?
C2 N4 . 1.318(10) ?
N4 H4A . 0.8600 ?
N4 H4B . 0.8600 ?
N5 H5A . 0.8600 ?
N5 H5B . 0.8600 ?
N6 H6A . 0.8600 ?
N6 H6B . 0.8600 ?

loop_
_geom_hbond_atom_site_label_D
_geom_hbond_atom_site_label_H
_geom_hbond_atom_site_label_A
_geom_hbond_site_symmetry_A
_geom_hbond_distance_DH
_geom_hbond_distance_HA
_geom_hbond_distance_DA
_geom_hbond_angle_DHA
O12 H12 O4 2_666 0.98 1.72 2.678(5) 165
O14 H14 O13 2_677 0.96 1.66 2.579(6) 158
O15 H15 O13 2_566 0.96 1.67 2.619(6) 170
N1 H1B O13 1_545 0.86 2.26 3.056(8) 154
N1 H1A O6 1_545 0.86 2.18 3.007(7) 160
N2 H2A O15 1_655 0.86 2.20 3.042(8) 167
N2 H2B O11 1_545 0.86 2.44 3.210(8) 150
N2 H2B O1 2_656 0.86 2.47 3.040(8) 125
N3 H3A O9 1_655 0.86 2.05 2.895(7) 169
N3 H3B O1W . 0.86 2.20 2.984(10) 152
N4 H4A O12 2_656 0.86 2.30 3.089(9) 152
N4 H4B O10 2_667 0.86 2.48 3.230(9) 146
N5 H5A O2WA 1_655 0.86 2.14 2.959(13) 160
N5 H5B O7 2_667 0.86 2.19 2.963(8) 150
N6 H6B O12 2_656 0.86 2.37 3.140(9) 150
N6 H6B O5 2_656 0.86 2.45 3.022(7) 125
N6 H6A O2WB 1_655 0.86 2.01 2.78(5) 148

loop_
_geom_torsion_atom_site_label_1
_geom_torsion_atom_site_label_2
_geom_torsion_atom_site_label_3
_geom_torsion_atom_site_label_4
_geom_torsion_site_symmetry_1
_geom_torsion_site_symmetry_4
_geom_torsion
O1 V1 O2 V2 . . -178.0(2)
O5 V1 O2 V2 . . -77.9(2)
O4 V1 O2 V2 . . 83.0(2)
O6 V1 O2 V2 . . 7.3(6)
O3 V1 O2 V2 . . 3.14(19)
O8 V2 O2 V1 . . 179.4(2)
O9 V2 O2 V1 . . 79.4(2)
O7 V2 O2 V1 . . 2.9(7)
O10 V2 O2 V1 . . -83.1(2)
O3 V2 O2 V1 . . -3.3(2)
O8 V2 O3 As2 . 2_566 -152(2)
O2 V2 O3 As2 . 2_566 173.8(3)
O9 V2 O3 As2 . 2_566 84.8(3)
O7 V2 O3 As2 . 2_566 -4.4(3)
O10 V2 O3 As2 . 2_566 -95.9(3)
O8 V2 O3 V1 . . 37(3)
O2 V2 O3 V1 . . 2.09(13)
O9 V2 O3 V1 . . -86.94(14)
O7 V2 O3 V1 . . -176.15(14)
O10 V2 O3 V1 . . 92.32(15)
O1 V1 O3 As2 . 2_566 91(11)
O2 V1 O3 As2 . 2_566 -174.0(3)
O5 V1 O3 As2 . 2_566 -78.6(3)
O4 V1 O3 As2 . 2_566 93.1(3)
O6 V1 O3 As2 . 2_566 7.6(3)
O1 V1 O3 V2 . . -97(10)
O2 V1 O3 V2 . . -2.33(14)
O5 V1 O3 V2 . . 93.02(15)
O4 V1 O3 V2 . . -95.27(15)
O6 V1 O3 V2 . . 179.25(15)
O13 As3 O4 V1 . . -112.7(3)
O10 As3 O4 V1 . . 16.3(4)
O14 As3 O4 V1 . . 132.8(3)
O1 V1 O4 As3 . . -142.3(3)
O2 V1 O4 As3 . . -39.3(3)
O5 V1 O4 As3 . . 63.0(6)
O6 V1 O4 As3 . . 118.9(3)
O3 V1 O4 As3 . . 37.7(3)
O3 As2 O5 V1 2_566 . 92.3(3)
O9 As2 O5 V1 . . -38.8(3)
O15 As2 O5 V1 . . -150.1(3)
O1 V1 O5 As2 . . 152.3(3)
O2 V1 O5 As2 . . 48.8(3)
O4 V1 O5 As2 . . -53.1(6)
O6 V1 O5 As2 . . -108.9(3)
O3 V1 O5 As2 . . -27.9(2)
O7 As1 O6 V1 2_566 . 67.3(3)
O12 As1 O6 V1 . . -53.5(3)
O11 As1 O6 V1 . . -167.1(3)
O1 V1 O6 As1 . . 73.3(3)
O2 V1 O6 As1 . . -111.9(4)
O5 V1 O6 As1 . . -25.0(3)
O4 V1 O6 As1 . . 171.1(3)
O3 V1 O6 As1 . . -107.8(3)
O8 V2 O7 As1 . 2_566 -88.3(3)
O2 V2 O7 As1 . 2_566 88.2(6)
O9 V2 O7 As1 . 2_566 12.0(3)
O10 V2 O7 As1 . 2_566 173.8(3)
O3 V2 O7 As1 . 2_566 94.3(3)
O3 As2 O9 V2 2_566 . -85.4(3)
O5 As2 O9 V2 . . 45.0(3)
O15 As2 O9 V2 . . 156.3(2)
O8 V2 O9 As2 . . -153.2(3)
O2 V2 O9 As2 . . -54.0(3)
O7 V2 O9 As2 . . 110.0(3)
O10 V2 O9 As2 . . 20.5(7)
O3 V2 O9 As2 . . 22.8(2)
O13 As3 O10 V2 . . 109.2(3)
O4 As3 O10 V2 . . -18.1(4)
O14 As3 O10 V2 . . -131.8(3)
O8 V2 O10 As3 . . 137.6(3)
O2 V2 O10 As3 . . 38.3(3)
O9 V2 O10 As3 . . -36.1(7)
O7 V2 O10 As3 . . -125.3(3)
O3 V2 O10 As3 . . -38.5(3)
